data_4064630
loop_
_publ_author_name
'Roberts (n\'ee Lancashire), Hannah N.'
'Brown, Neil J.'
'Edge, Ruth'
'Lewin, Ross'
'Collison, David'
'Low, Paul J.'
'Whiteley, Mark W.'

_publ_contact_author
; 
    Hannah Roberts
;
_publ_section_title
;
 Synthesis, Redox Chemistry, and Electronic Structure of the Alkynyl
 Cyclopentadienyl Molybdenum Complexes [Mo(C\\tb
 CR)(CO)(L2)Cp&#x2032;]n+(n= 0 or 1; R = Ph or C6H4-4-Me, L2=
 Ph2PCH2CH2PPh2or 2PMe3, Cp&#x2032; = Cp or Cp*)
;
_journal_issue 14
_journal_name_full Organometallics
_journal_page_first 3763
_journal_paper_doi 10.1021/om200229c
_journal_volume 30
_journal_year 2011
_chemical_formula_moiety 'C23 H29 Mo O2 P'
_chemical_formula_sum 'C23 H29 Mo O2 P'
_chemical_formula_weight 464.37
_chemical_name_systematic
; 
 ? 
;
_space_group_IT_number 14
_symmetry_cell_setting monoclinic
_symmetry_space_group_name_Hall '-P 2ybc'
_symmetry_space_group_name_H-M 'P 1 21/c 1'
_atom_sites_solution_hydrogens geom
_atom_sites_solution_primary direct
_atom_sites_solution_secondary difmap
_audit_creation_method SHELXL-97
_cell_angle_alpha 90.00
_cell_angle_beta 114.180(17)
_cell_angle_gamma 90.00
_cell_formula_units_Z 4
_cell_length_a 17.910(3)
_cell_length_b 8.1224(7)
_cell_length_c 16.471(2)
_cell_measurement_reflns_used 3756
_cell_measurement_temperature 100(2)
_cell_measurement_theta_max 28.2731
_cell_measurement_theta_min 2.8217
_cell_volume 2185.8(6)
_computing_cell_refinement
;
CrysAlis RED, Oxford Diffraction Ltd.,
Version 1.171.32.24 (release 21-04-2008 CrysAlis171 .NET)
(compiled Apr 21 2008,18:23:10)
;
_computing_data_collection
;
CrysAlis CCD, Oxford Diffraction Ltd.,
Version 1.171.32.24 (release 21-04-2008 CrysAlis171 .NET)
(compiled Apr 21 2008,18:23:10)
;
_computing_data_reduction
;
CrysAlis RED, Oxford Diffraction Ltd.,
Version 1.171.32.24 (release 21-04-2008 CrysAlis171 .NET)
(compiled Apr 21 2008,18:23:10)
;
_computing_molecular_graphics 'SHELXL-97 (Sheldrick, 1997)'
_computing_publication_material 'SHELXL-97 (Sheldrick, 1997)'
_computing_structure_refinement 'SHELXL-97 (Sheldrick, 1997)'
_computing_structure_solution 'SHELXS-97 (Sheldrick, 1990)'
_diffrn_ambient_temperature 100(2)
_diffrn_detector_area_resol_mean 8.3367
_diffrn_measured_fraction_theta_full 0.998
_diffrn_measured_fraction_theta_max 0.886
_diffrn_measurement_device_type 'Oxford Diffraction XCalibur 2'
_diffrn_measurement_method 'phi and omega'
_diffrn_radiation_monochromator graphite
_diffrn_radiation_source 'Enhance (Mo) X-ray Source'
_diffrn_radiation_type MoK\a
_diffrn_radiation_wavelength 0.71073
_diffrn_reflns_av_R_equivalents 0.0686
_diffrn_reflns_av_sigmaI/netI 0.0918
_diffrn_reflns_limit_h_max 18
_diffrn_reflns_limit_h_min -22
_diffrn_reflns_limit_k_max 6
_diffrn_reflns_limit_k_min -10
_diffrn_reflns_limit_l_max 21
_diffrn_reflns_limit_l_min -18
_diffrn_reflns_number 9012
_diffrn_reflns_theta_full 25.00
_diffrn_reflns_theta_max 28.37
_diffrn_reflns_theta_min 2.85
_exptl_absorpt_coefficient_mu 0.688
_exptl_absorpt_correction_T_max 0.8747
_exptl_absorpt_correction_T_min 0.7705
_exptl_absorpt_correction_type multi-scan
_exptl_absorpt_process_details
; 
CrysAlis RED, Oxford Diffraction Ltd.,
Version 1.171.32.24 (release 21-04-2008 CrysAlis171 .NET)
(compiled Apr 21 2008,18:23:10)
Empirical absorption correction using spherical harmonics,
 implemented in SCALE3 ABSPACK scaling algorithm.
;
_exptl_crystal_colour yellow
_exptl_crystal_density_diffrn 1.411
_exptl_crystal_density_method 'not measured'
_exptl_crystal_description block
_exptl_crystal_F_000 960
_exptl_crystal_size_max 0.40
_exptl_crystal_size_mid 0.30
_exptl_crystal_size_min 0.20
_refine_diff_density_max 1.254
_refine_diff_density_min -1.042
_refine_diff_density_rms 0.130
_refine_ls_extinction_method none
_refine_ls_goodness_of_fit_ref 0.920
_refine_ls_hydrogen_treatment constr
_refine_ls_matrix_type full
_refine_ls_number_parameters 313
_refine_ls_number_reflns 4839
_refine_ls_number_restraints 87
_refine_ls_restrained_S_all 0.945
_refine_ls_R_factor_all 0.0805
_refine_ls_R_factor_gt 0.0504
_refine_ls_shift/su_max 0.001
_refine_ls_shift/su_mean 0.000
_refine_ls_structure_factor_coef Fsqd
_refine_ls_weighting_details 'calc w=1/[\s^2^(Fo^2^)+(0.0735P)^2^+0.0000P] where P=(Fo^2^+2Fc^2^)/3'
_refine_ls_weighting_scheme calc
_refine_ls_wR_factor_gt 0.1178
_refine_ls_wR_factor_ref 0.1260
_reflns_number_gt 3221
_reflns_number_total 4839
_reflns_threshold_expression >2sigma(I)
_cod_data_source_file om200229c_si_002.cif
_cod_data_source_block omww36
_cod_original_cell_volume 2185.9(5)
_cod_original_sg_symbol_H-M 'P 21/c'
_cod_database_code 4064630

loop_
_symmetry_equiv_pos_as_xyz
'x, y, z'
'-x, y+1/2, -z+1/2'
'-x, -y, -z'
'x, -y-1/2, z-1/2'

loop_
_atom_site_label
_atom_site_type_symbol
_atom_site_fract_x
_atom_site_fract_y
_atom_site_fract_z
_atom_site_U_iso_or_equiv
_atom_site_adp_type
_atom_site_occupancy
_atom_site_symmetry_multiplicity
_atom_site_calc_flag
_atom_site_refinement_flags
_atom_site_disorder_assembly
_atom_site_disorder_group
C1 C 0.7871(3) 0.2435(5) 0.5043(3) 0.0186(9) Uani 1 1 d . . .
C2 C 0.8410(3) 0.3350(5) 0.5481(3) 0.0207(10) Uani 1 1 d . . .
C3 C 0.9079(3) 0.4370(5) 0.6053(3) 0.0184(9) Uani 1 1 d . . .
C4 C 0.9019(3) 0.5298(5) 0.6738(3) 0.0204(10) Uani 1 1 d . . .
H4 H 0.8529 0.5269 0.6829 0.025 Uiso 1 1 calc R . .
C5 C 0.9665(3) 0.6255(5) 0.7281(3) 0.0259(11) Uani 1 1 d . . .
H5 H 0.9618 0.6876 0.7747 0.031 Uiso 1 1 calc R . .
C6 C 1.0379(3) 0.6321(6) 0.7155(3) 0.0292(12) Uani 1 1 d . . .
H6 H 1.0823 0.6981 0.7533 0.035 Uiso 1 1 calc R . .
C7 C 1.0444(3) 0.5422(5) 0.6477(3) 0.0248(10) Uani 1 1 d . . .
H7 H 1.0934 0.5468 0.6387 0.030 Uiso 1 1 calc R . .
C8 C 0.9803(3) 0.4458(5) 0.5931(3) 0.0198(9) Uani 1 1 d . . .
H8 H 0.9854 0.3845 0.5466 0.024 Uiso 1 1 calc R . .
C9 C 0.6715(4) 0.0487(9) 0.5625(4) 0.0487(13) Uani 1 1 d U . .
C11 C 0.5926(3) -0.0969(7) 0.4408(4) 0.0363(10) Uani 1 1 d U . .
C12 C 0.5612(3) 0.0616(7) 0.4325(3) 0.0335(10) Uani 1 1 d U A .
C13 C 0.6111(4) 0.1518(7) 0.5083(4) 0.0406(11) Uani 1 1 d U A .
C19 C 0.6652(3) 0.2945(6) 0.3633(3) 0.0240(10) Uani 1 1 d . . .
C20 C 0.6554(3) 0.0169(6) 0.3048(3) 0.0246(10) Uani 1 1 d . . .
C21 C 0.8943(3) -0.0844(7) 0.5414(3) 0.0346(12) Uani 1 1 d . A .
H21A H 0.9383 -0.1437 0.5332 0.052 Uiso 1 1 calc R . .
H21B H 0.8756 -0.1489 0.5798 0.052 Uiso 1 1 calc R . .
H21C H 0.9146 0.0226 0.5691 0.052 Uiso 1 1 calc R . .
C22 C 0.8586(3) 0.0534(7) 0.3724(3) 0.0366(13) Uani 1 1 d . A .
H22A H 0.8739 0.1646 0.3965 0.055 Uiso 1 1 calc R . .
H22B H 0.8206 0.0602 0.3096 0.055 Uiso 1 1 calc R . .
H22C H 0.9078 -0.0071 0.3778 0.055 Uiso 1 1 calc R . .
C23 C 0.7958(4) -0.2609(7) 0.3879(4) 0.0531(17) Uani 1 1 d . A .
H23A H 0.7543 -0.2590 0.3265 0.080 Uiso 1 1 calc R . .
H23B H 0.7779 -0.3343 0.4236 0.080 Uiso 1 1 calc R . .
H23C H 0.8477 -0.3007 0.3886 0.080 Uiso 1 1 calc R . .
C10A C 0.6566(8) -0.1222(16) 0.5120(10) 0.0352(15) Uani 0.60(2) 1 d PU A 1
C14A C 0.7141(8) 0.1697(18) 0.6510(7) 0.044(2) Uani 0.473(4) 1 d PU A 1
H14A H 0.6905 0.1453 0.6939 0.066 Uiso 0.473(4) 1 calc PR A 1
H14B H 0.7037 0.2852 0.6326 0.066 Uiso 0.473(4) 1 calc PR A 1
H14C H 0.7732 0.1500 0.6788 0.066 Uiso 0.473(4) 1 calc PR A 1
C15A C 0.7244(8) -0.2036(17) 0.5996(9) 0.048(3) Uani 0.473(4) 1 d PU A 1
H15A H 0.6977 -0.2739 0.6281 0.072 Uiso 0.473(4) 1 calc PR A 1
H15B H 0.7553 -0.1166 0.6410 0.072 Uiso 0.473(4) 1 calc PR A 1
H15C H 0.7619 -0.2701 0.5834 0.072 Uiso 0.473(4) 1 calc PR A 1
C16A C 0.5814(9) -0.2684(18) 0.4083(9) 0.049(3) Uani 0.473(4) 1 d PU A 1
H16A H 0.6349 -0.3221 0.4274 0.074 Uiso 0.473(4) 1 calc PR A 1
H16B H 0.5541 -0.2689 0.3432 0.074 Uiso 0.473(4) 1 calc PR A 1
H16C H 0.5477 -0.3280 0.4329 0.074 Uiso 0.473(4) 1 calc PR A 1
C17A C 0.4872(7) 0.1615(18) 0.3750(8) 0.038(3) Uani 0.473(4) 1 d PU A 1
H17A H 0.4776 0.1487 0.3124 0.057 Uiso 0.473(4) 1 calc PR A 1
H17B H 0.4968 0.2778 0.3918 0.057 Uiso 0.473(4) 1 calc PR A 1
H17C H 0.4392 0.1226 0.3837 0.057 Uiso 0.473(4) 1 calc PR A 1
C18A C 0.6226(8) 0.3117(13) 0.5576(9) 0.042(2) Uani 0.473(4) 1 d PU A 1
H18A H 0.6097 0.2964 0.6094 0.062 Uiso 0.473(4) 1 calc PR A 1
H18B H 0.5861 0.3951 0.5182 0.062 Uiso 0.473(4) 1 calc PR A 1
H18C H 0.6795 0.3479 0.5774 0.062 Uiso 0.473(4) 1 calc PR A 1
C10B C 0.6708(11) -0.068(3) 0.5436(14) 0.037(2) Uani 0.40(2) 1 d PU A 2
C14B C 0.7475(7) 0.0333(16) 0.6543(6) 0.042(2) Uani 0.527(4) 1 d PU A 2
H14D H 0.7287 0.0191 0.7020 0.062 Uiso 0.527(4) 1 calc PR A 2
H14E H 0.7808 0.1333 0.6652 0.062 Uiso 0.527(4) 1 calc PR A 2
H14F H 0.7805 -0.0621 0.6529 0.062 Uiso 0.527(4) 1 calc PR A 2
C15B C 0.6937(7) -0.2961(14) 0.5358(8) 0.047(2) Uani 0.527(4) 1 d PU A 2
H15D H 0.7523 -0.3105 0.5515 0.070 Uiso 0.527(4) 1 calc PR A 2
H15E H 0.6624 -0.3351 0.4749 0.070 Uiso 0.527(4) 1 calc PR A 2
H15F H 0.6781 -0.3596 0.5770 0.070 Uiso 0.527(4) 1 calc PR A 2
C16B C 0.5373(8) -0.2138(16) 0.3581(8) 0.046(3) Uani 0.527(4) 1 d PU A 2
H16D H 0.5730 -0.2850 0.3416 0.070 Uiso 0.527(4) 1 calc PR A 2
H16E H 0.5042 -0.1451 0.3071 0.070 Uiso 0.527(4) 1 calc PR A 2
H16F H 0.5012 -0.2819 0.3756 0.070 Uiso 0.527(4) 1 calc PR A 2
C17B C 0.4792(7) 0.0640(17) 0.3452(8) 0.044(3) Uani 0.527(4) 1 d PU A 2
H17D H 0.4875 0.0053 0.2976 0.066 Uiso 0.527(4) 1 calc PR A 2
H17E H 0.4635 0.1782 0.3270 0.066 Uiso 0.527(4) 1 calc PR A 2
H17F H 0.4357 0.0099 0.3570 0.066 Uiso 0.527(4) 1 calc PR A 2
C18B C 0.5603(8) 0.3349(13) 0.4917(8) 0.046(2) Uani 0.527(4) 1 d PU A 2
H18D H 0.5093 0.3198 0.4995 0.069 Uiso 0.527(4) 1 calc PR A 2
H18E H 0.5476 0.3743 0.4312 0.069 Uiso 0.527(4) 1 calc PR A 2
H18F H 0.5948 0.4160 0.5349 0.069 Uiso 0.527(4) 1 calc PR A 2
Mo1 Mo 0.68658(2) 0.08702(4) 0.42882(2) 0.01587(12) Uani 1 1 d . A .
O1 O 0.6523(2) 0.4198(4) 0.3272(2) 0.0397(9) Uani 1 1 d . A .
O2 O 0.6352(2) -0.0234(5) 0.2318(2) 0.0396(9) Uani 1 1 d . A .
P1 P 0.80972(8) -0.05329(14) 0.43427(8) 0.0241(3) Uani 1 1 d . . .

loop_
_atom_site_aniso_label
_atom_site_aniso_U_11
_atom_site_aniso_U_22
_atom_site_aniso_U_33
_atom_site_aniso_U_23
_atom_site_aniso_U_13
_atom_site_aniso_U_12
C1 0.023(2) 0.014(2) 0.022(2) 0.0005(17) 0.0123(18) 0.001(2)
C2 0.029(2) 0.014(2) 0.024(2) 0.0036(18) 0.015(2) 0.000(2)
C3 0.027(2) 0.007(2) 0.021(2) 0.0052(16) 0.0105(18) 0.0010(18)
C4 0.028(3) 0.014(2) 0.021(2) 0.0006(17) 0.0124(19) 0.001(2)
C5 0.040(3) 0.013(2) 0.020(2) -0.0020(17) 0.008(2) 0.001(2)
C6 0.028(3) 0.015(2) 0.033(3) -0.0009(19) 0.001(2) -0.003(2)
C7 0.024(2) 0.015(2) 0.036(3) -0.0008(19) 0.013(2) -0.002(2)
C8 0.028(2) 0.011(2) 0.022(2) 0.0002(16) 0.0117(18) -0.0006(19)
C9 0.049(2) 0.064(3) 0.037(2) -0.001(2) 0.0221(18) -0.030(2)
C11 0.047(2) 0.031(2) 0.048(2) -0.0104(19) 0.0367(19) -0.020(2)
C12 0.036(2) 0.041(2) 0.037(2) 0.0058(18) 0.0292(16) -0.006(2)
C13 0.059(3) 0.035(2) 0.052(2) -0.0120(19) 0.047(2) -0.016(2)
C19 0.031(3) 0.018(2) 0.023(2) -0.0027(18) 0.0103(19) -0.005(2)
C20 0.034(3) 0.015(2) 0.026(3) -0.0029(19) 0.014(2) -0.008(2)
C21 0.020(2) 0.032(3) 0.048(3) 0.006(2) 0.010(2) 0.006(3)
C22 0.035(3) 0.045(3) 0.043(3) -0.010(2) 0.029(2) -0.006(3)
C23 0.041(3) 0.020(3) 0.097(5) -0.025(3) 0.027(3) 0.000(3)
C10A 0.040(3) 0.037(3) 0.041(3) 0.009(3) 0.030(2) -0.010(3)
C14A 0.047(6) 0.062(6) 0.024(4) -0.007(4) 0.016(4) -0.023(5)
C15A 0.054(6) 0.041(5) 0.060(6) 0.033(4) 0.033(5) 0.019(5)
C16A 0.060(8) 0.049(7) 0.047(7) -0.019(5) 0.031(5) -0.029(6)
C17A 0.019(4) 0.063(8) 0.037(6) 0.009(5) 0.016(4) 0.005(6)
C18A 0.059(6) 0.020(4) 0.069(6) -0.004(4) 0.049(5) 0.006(5)
C10B 0.038(3) 0.051(4) 0.034(4) 0.014(3) 0.027(3) -0.010(3)
C14B 0.044(6) 0.059(6) 0.023(4) -0.003(4) 0.016(4) -0.023(5)
C15B 0.052(6) 0.039(5) 0.058(6) 0.032(4) 0.032(5) 0.018(5)
C16B 0.058(8) 0.047(7) 0.044(7) -0.019(5) 0.031(5) -0.029(6)
C17B 0.023(4) 0.068(8) 0.041(6) 0.012(5) 0.012(4) 0.004(6)
C18B 0.063(6) 0.022(4) 0.073(6) -0.001(4) 0.048(5) 0.006(5)
Mo1 0.0198(2) 0.01011(18) 0.01952(19) 0.00046(15) 0.00991(14) -0.00166(18)
O1 0.058(3) 0.0172(18) 0.040(2) 0.0093(16) 0.0160(18) -0.0014(19)
O2 0.055(3) 0.038(2) 0.028(2) -0.0121(16) 0.0190(18) -0.013(2)
P1 0.0227(6) 0.0156(6) 0.0364(7) -0.0065(5) 0.0145(5) -0.0014(5)

loop_
_atom_type_symbol
_atom_type_description
_atom_type_scat_dispersion_real
_atom_type_scat_dispersion_imag
_atom_type_scat_source
C C 0.0033 0.0016 'International Tables Vol C Tables 4.2.6.8 and 6.1.1.4'
H H 0.0000 0.0000 'International Tables Vol C Tables 4.2.6.8 and 6.1.1.4'
O O 0.0106 0.0060 'International Tables Vol C Tables 4.2.6.8 and 6.1.1.4'
P P 0.1023 0.0942 'International Tables Vol C Tables 4.2.6.8 and 6.1.1.4'
Mo Mo -1.6832 0.6857 'International Tables Vol C Tables 4.2.6.8 and 6.1.1.4'

loop_
_geom_angle_atom_site_label_1
_geom_angle_atom_site_label_2
_geom_angle_atom_site_label_3
_geom_angle
C2 C1 Mo1 176.8(4)
C1 C2 C3 176.3(5)
C8 C3 C4 118.3(4)
C8 C3 C2 120.5(4)
C4 C3 C2 121.2(4)
C5 C4 C3 120.5(5)
C5 C4 H4 119.8
C3 C4 H4 119.8
C4 C5 C6 120.6(4)
C4 C5 H5 119.7
C6 C5 H5 119.7
C5 C6 C7 119.6(4)
C5 C6 H6 120.2
C7 C6 H6 120.2
C8 C7 C6 120.4(5)
C8 C7 H7 119.8
C6 C7 H7 119.8
C7 C8 C3 120.8(4)
C7 C8 H8 119.6
C3 C8 H8 119.6
C10B C9 C13 118.2(12)
C10B C9 C14B 96.8(14)
C13 C9 C14B 144.8(8)
C10B C9 C10A 12.6(11)
C13 C9 C10A 105.9(6)
C14B C9 C10A 109.2(9)
C10B C9 C14A 141.2(14)
C13 C9 C14A 99.6(7)
C14B C9 C14A 45.4(6)
C10A C9 C14A 153.8(9)
C10B C9 Mo1 79.9(10)
C13 C9 Mo1 70.8(3)
C14B C9 Mo1 121.7(5)
C10A C9 Mo1 71.5(4)
C14A C9 Mo1 123.8(5)
C10A C11 C12 114.5(8)
C10A C11 C16A 96.8(10)
C12 C11 C16A 148.2(8)
C10A C11 C16B 133.4(10)
C12 C11 C16B 112.1(7)
C16A C11 C16B 36.7(7)
C10A C11 C10B 18.5(8)
C12 C11 C10B 96.0(9)
C16A C11 C10B 114.9(11)
C16B C11 C10B 151.6(11)
C10A C11 Mo1 76.8(5)
C12 C11 Mo1 70.9(3)
C16A C11 Mo1 125.0(6)
C16B C11 Mo1 121.4(5)
C10B C11 Mo1 70.7(6)
C11 C12 C13 108.1(5)
C11 C12 C17A 140.8(7)
C13 C12 C17A 110.6(7)
C11 C12 C17B 106.8(7)
C13 C12 C17B 144.8(7)
C17A C12 C17B 34.2(6)
C11 C12 Mo1 73.9(3)
C13 C12 Mo1 72.7(3)
C17A C12 Mo1 123.8(6)
C17B C12 Mo1 122.2(5)
C9 C13 C12 107.8(5)
C9 C13 C18A 106.2(7)
C12 C13 C18A 145.9(8)
C9 C13 C18B 149.7(7)
C12 C13 C18B 102.1(6)
C18A C13 C18B 43.8(6)
C9 C13 Mo1 74.9(3)
C12 C13 Mo1 71.5(3)
C18A C13 Mo1 121.6(5)
C18B C13 Mo1 120.6(5)
O1 C19 Mo1 177.5(4)
O2 C20 Mo1 178.3(4)
P1 C21 H21A 109.5
P1 C21 H21B 109.5
H21A C21 H21B 109.5
P1 C21 H21C 109.5
H21A C21 H21C 109.5
H21B C21 H21C 109.5
P1 C22 H22A 109.5
P1 C22 H22B 109.5
H22A C22 H22B 109.5
P1 C22 H22C 109.5
H22A C22 H22C 109.5
H22B C22 H22C 109.5
P1 C23 H23A 109.5
P1 C23 H23B 109.5
H23A C23 H23B 109.5
P1 C23 H23C 109.5
H23A C23 H23C 109.5
H23B C23 H23C 109.5
C11 C10A C9 103.7(8)
C11 C10A C15A 163.7(12)
C9 C10A C15A 89.2(11)
C11 C10A Mo1 71.6(5)
C9 C10A Mo1 69.4(4)
C15A C10A Mo1 123.2(8)
C9 C14A H14A 109.5
C9 C14A H14B 109.5
C9 C14A H14C 109.5
C11 C16A H16A 109.5
C11 C16A H16B 109.5
C11 C16A H16C 109.5
C12 C17A H17A 109.5
C12 C17A H17B 109.5
C12 C17A H17C 109.5
C13 C18A H18A 109.5
C13 C18A H18B 109.5
C13 C18A H18C 109.5
C9 C10B C11 109.7(13)
C9 C10B C15B 165.3(19)
C11 C10B C15B 85.0(13)
C9 C10B Mo1 75.8(9)
C11 C10B Mo1 66.6(5)
C15B C10B Mo1 111.1(11)
C9 C14B H14D 109.5
C9 C14B H14E 109.5
H14D C14B H14E 109.5
C9 C14B H14F 109.5
H14D C14B H14F 109.5
H14E C14B H14F 109.5
C10B C15B H15D 109.5
C10B C15B H15E 109.5
H15D C15B H15E 109.5
C10B C15B H15F 109.5
H15D C15B H15F 109.5
H15E C15B H15F 109.5
C11 C16B H16D 109.5
C11 C16B H16E 109.5
H16D C16B H16E 109.5
C11 C16B H16F 109.5
H16D C16B H16F 109.5
H16E C16B H16F 109.5
C12 C17B H17D 109.5
C12 C17B H17E 109.5
H17D C17B H17E 109.5
C12 C17B H17F 109.5
H17D C17B H17F 109.5
H17E C17B H17F 109.5
C13 C18B H18D 109.5
C13 C18B H18E 109.5
H18D C18B H18E 109.5
C13 C18B H18F 109.5
H18D C18B H18F 109.5
H18E C18B H18F 109.5
C19 Mo1 C20 76.61(19)
C19 Mo1 C1 74.68(17)
C20 Mo1 C1 126.07(18)
C19 Mo1 C12 96.9(2)
C20 Mo1 C12 97.9(2)
C1 Mo1 C12 129.98(18)
C19 Mo1 C13 95.1(2)
C20 Mo1 C13 132.5(2)
C1 Mo1 C13 94.89(18)
C12 Mo1 C13 35.80(19)
C19 Mo1 C11 128.2(2)
C20 Mo1 C11 89.68(19)
C1 Mo1 C11 143.30(17)
C12 Mo1 C11 35.16(19)
C13 Mo1 C11 58.77(19)
C19 Mo1 C9 124.1(2)
C20 Mo1 C9 147.4(2)
C1 Mo1 C9 85.80(19)
C12 Mo1 C9 58.0(2)
C13 Mo1 C9 34.3(2)
C11 Mo1 C9 57.87(19)
C19 Mo1 C10A 153.6(3)
C20 Mo1 C10A 110.9(5)
C1 Mo1 C10A 115.2(4)
C12 Mo1 C10A 57.5(3)
C13 Mo1 C10A 60.7(4)
C11 Mo1 C10A 31.5(4)
C9 Mo1 C10A 39.2(4)
C19 Mo1 C10B 146.6(6)
C20 Mo1 C10B 126.5(7)
C1 Mo1 C10B 101.4(6)
C12 Mo1 C10B 59.6(4)
C13 Mo1 C10B 51.7(6)
C11 Mo1 C10B 42.8(6)
C9 Mo1 C10B 24.3(6)
C10A Mo1 C10B 15.6(5)
C19 Mo1 P1 113.04(15)
C20 Mo1 P1 76.82(15)
C1 Mo1 P1 73.98(12)
C12 Mo1 P1 146.93(14)
C13 Mo1 P1 144.80(17)
C11 Mo1 P1 111.77(15)
C9 Mo1 P1 110.59(19)
C10A Mo1 P1 93.4(3)
C10B Mo1 P1 97.0(4)
C21 P1 C22 102.2(3)
C21 P1 C23 101.3(3)
C22 P1 C23 102.8(3)
C21 P1 Mo1 118.76(18)
C22 P1 Mo1 113.06(19)
C23 P1 Mo1 116.6(2)

loop_
_geom_bond_atom_site_label_1
_geom_bond_atom_site_label_2
_geom_bond_distance
C1 C2 1.198(6)
C1 Mo1 2.137(4)
C2 C3 1.444(6)
C3 C8 1.392(6)
C3 C4 1.397(6)
C4 C5 1.377(6)
C4 H4 0.9500
C5 C6 1.377(7)
C5 H5 0.9500
C6 C7 1.378(7)
C6 H6 0.9500
C7 C8 1.377(6)
C7 H7 0.9500
C8 H8 0.9500
C9 C10B 1.00(3)
C9 C13 1.371(9)
C9 C14B 1.571(11)
C9 C10A 1.584(17)
C9 C14A 1.662(13)
C9 Mo1 2.347(6)
C11 C10A 1.277(15)
C11 C12 1.389(7)
C11 C16A 1.476(14)
C11 C16B 1.623(12)
C11 C10B 1.72(2)
C11 Mo1 2.318(5)
C12 C13 1.406(8)
C12 C17A 1.511(14)
C12 C17B 1.579(12)
C12 Mo1 2.280(5)
C13 C18A 1.501(12)
C13 C18B 1.706(12)
C13 Mo1 2.295(5)
C19 O1 1.153(5)
C19 Mo1 1.953(5)
C20 O2 1.152(5)
C20 Mo1 1.969(5)
C21 P1 1.811(5)
C21 H21A 0.9800
C21 H21B 0.9800
C21 H21C 0.9800
C22 P1 1.812(5)
C22 H22A 0.9800
C22 H22B 0.9800
C22 H22C 0.9800
C23 P1 1.825(5)
C23 H23A 0.9800
C23 H23B 0.9800
C23 H23C 0.9800
C10A C15A 1.600(17)
C10A Mo1 2.378(10)
C14A H14A 0.9800
C14A H14B 0.9800
C14A H14C 0.9800
C15A H15A 0.9800
C15A H15B 0.9800
C15A H15C 0.9800
C16A H16A 0.9800
C16A H16B 0.9800
C16A H16C 0.9800
C17A H17A 0.9800
C17A H17B 0.9800
C17A H17C 0.9800
C18A H18A 0.9800
C18A H18B 0.9800
C18A H18C 0.9800
C10B C15B 1.91(3)
C10B Mo1 2.384(14)
C14B H14D 0.9800
C14B H14E 0.9800
C14B H14F 0.9800
C15B H15D 0.9800
C15B H15E 0.9800
C15B H15F 0.9800
C16B H16D 0.9800
C16B H16E 0.9800
C16B H16F 0.9800
C17B H17D 0.9800
C17B H17E 0.9800
C17B H17F 0.9800
C18B H18D 0.9800
C18B H18E 0.9800
C18B H18F 0.9800
Mo1 P1 2.4513(13)

loop_
_geom_torsion_atom_site_label_1
_geom_torsion_atom_site_label_2
_geom_torsion_atom_site_label_3
_geom_torsion_atom_site_label_4
_geom_torsion
Mo1 C1 C2 C3 98(10)
C1 C2 C3 C8 96(8)
C1 C2 C3 C4 -85(8)
C8 C3 C4 C5 -0.8(6)
C2 C3 C4 C5 179.5(4)
C3 C4 C5 C6 0.4(7)
C4 C5 C6 C7 0.2(7)
C5 C6 C7 C8 -0.3(7)
C6 C7 C8 C3 -0.1(7)
C4 C3 C8 C7 0.6(6)
C2 C3 C8 C7 -179.7(4)
C10A C11 C12 C13 -0.1(8)
C16A C11 C12 C13 168.4(12)
C16B C11 C12 C13 177.8(6)
C10B C11 C12 C13 2.0(6)
Mo1 C11 C12 C13 -65.2(3)
C10A C11 C12 C17A -170.8(10)
C16A C11 C12 C17A -2.3(18)
C16B C11 C12 C17A 7.1(12)
C10B C11 C12 C17A -168.7(10)
Mo1 C11 C12 C17A 124.2(10)
C10A C11 C12 C17B -175.4(8)
C16A C11 C12 C17B -6.9(15)
C16B C11 C12 C17B 2.5(8)
C10B C11 C12 C17B -173.3(7)
Mo1 C11 C12 C17B 119.5(6)
C10A C11 C12 Mo1 65.0(6)
C16A C11 C12 Mo1 -126.4(13)
C16B C11 C12 Mo1 -117.0(5)
C10B C11 C12 Mo1 67.1(5)
C10B C9 C13 C12 -2.1(13)
C14B C9 C13 C12 -177.4(9)
C10A C9 C13 C12 1.1(7)
C14A C9 C13 C12 -173.0(5)
Mo1 C9 C13 C12 64.4(3)
C10B C9 C13 C18A 174.3(12)
C14B C9 C13 C18A -1.0(13)
C10A C9 C13 C18A 177.5(7)
C14A C9 C13 C18A 3.4(8)
Mo1 C9 C13 C18A -119.2(6)
C10B C9 C13 C18B 167.8(14)
C14B C9 C13 C18B -7.5(18)
C10A C9 C13 C18B 171.1(11)
C14A C9 C13 C18B -3.0(13)
Mo1 C9 C13 C18B -125.6(11)
C10B C9 C13 Mo1 -66.6(12)
C14B C9 C13 Mo1 118.1(10)
C10A C9 C13 Mo1 -63.3(5)
C14A C9 C13 Mo1 122.6(5)
C11 C12 C13 C9 -0.7(6)
C17A C12 C13 C9 173.0(6)
C17B C12 C13 C9 171.4(10)
Mo1 C12 C13 C9 -66.7(4)
C11 C12 C13 C18A -174.6(10)
C17A C12 C13 C18A -0.8(13)
C17B C12 C13 C18A -2.4(17)
Mo1 C12 C13 C18A 119.5(11)
C11 C12 C13 C18B -175.6(5)
C17A C12 C13 C18B -1.8(8)
C17B C12 C13 C18B -3.4(12)
Mo1 C12 C13 C18B 118.5(5)
C11 C12 C13 Mo1 66.0(3)
C17A C12 C13 Mo1 -120.3(6)
C17B C12 C13 Mo1 -121.9(10)
C12 C11 C10A C9 0.8(9)
C16A C11 C10A C9 -173.1(7)
C16B C11 C10A C9 -176.6(7)
C10B C11 C10A C9 -6(2)
Mo1 C11 C10A C9 62.4(5)
C12 C11 C10A C15A 142(4)
C16A C11 C10A C15A -32(4)
C16B C11 C10A C15A -36(5)
C10B C11 C10A C15A 135(6)
Mo1 C11 C10A C15A -157(4)
C12 C11 C10A Mo1 -61.6(5)
C16A C11 C10A Mo1 124.4(6)
C16B C11 C10A Mo1 121.0(8)
C10B C11 C10A Mo1 -68(2)
C10B C9 C10A C11 166(5)
C13 C9 C10A C11 -1.2(8)
C14B C9 C10A C11 177.9(7)
C14A C9 C10A C11 165.5(13)
Mo1 C9 C10A C11 -64.0(6)
C10B C9 C10A C15A -4(5)
C13 C9 C10A C15A -171.0(6)
C14B C9 C10A C15A 8.2(8)
C14A C9 C10A C15A -4.3(18)
Mo1 C9 C10A C15A 126.2(6)
C10B C9 C10A Mo1 -130(5)
C13 C9 C10A Mo1 62.8(4)
C14B C9 C10A Mo1 -118.1(6)
C14A C9 C10A Mo1 -130.5(15)
C13 C9 C10B C11 3.4(15)
C14B C9 C10B C11 -179.3(8)
C10A C9 C10B C11 -11(4)
C14A C9 C10B C11 168.9(10)
Mo1 C9 C10B C11 -58.2(8)
C13 C9 C10B C15B -178(5)
C14B C9 C10B C15B -1(6)
C10A C9 C10B C15B 167(10)
C14A C9 C10B C15B -13(7)
Mo1 C9 C10B C15B 120(6)
C13 C9 C10B Mo1 61.6(8)
C14B C9 C10B Mo1 -121.1(5)
C10A C9 C10B Mo1 47(5)
C14A C9 C10B Mo1 -132.9(15)
C10A C11 C10B C9 171(3)
C12 C11 C10B C9 -3.5(13)
C16A C11 C10B C9 -175.6(12)
C16B C11 C10B C9 -175.3(12)
Mo1 C11 C10B C9 63.9(11)
C10A C11 C10B C15B -9(2)
C12 C11 C10B C15B 177.0(6)
C16A C11 C10B C15B 4.9(10)
C16B C11 C10B C15B 5.2(17)
Mo1 C11 C10B C15B -115.6(7)
C10A C11 C10B Mo1 107(3)
C12 C11 C10B Mo1 -67.3(4)
C16A C11 C10B Mo1 120.5(7)
C16B C11 C10B Mo1 120.8(14)
O1 C19 Mo1 C20 161(11)
O1 C19 Mo1 C1 -65(11)
O1 C19 Mo1 C12 65(11)
O1 C19 Mo1 C13 29(11)
O1 C19 Mo1 C11 82(11)
O1 C19 Mo1 C9 9(11)
O1 C19 Mo1 C10A 51(11)
O1 C19 Mo1 C10B 23(11)
O1 C19 Mo1 P1 -130(11)
O2 C20 Mo1 C19 -76(14)
O2 C20 Mo1 C1 -136(14)
O2 C20 Mo1 C12 19(14)
O2 C20 Mo1 C13 8(15)
O2 C20 Mo1 C11 53(14)
O2 C20 Mo1 C9 58(14)
O2 C20 Mo1 C10A 77(14)
O2 C20 Mo1 C10B 77(14)
O2 C20 Mo1 P1 166(14)
C2 C1 Mo1 C19 78(7)
C2 C1 Mo1 C20 138(7)
C2 C1 Mo1 C12 -9(7)
C2 C1 Mo1 C13 -16(7)
C2 C1 Mo1 C11 -57(7)
C2 C1 Mo1 C9 -49(7)
C2 C1 Mo1 C10A -76(7)
C2 C1 Mo1 C10B -68(7)
C2 C1 Mo1 P1 -162(7)
C11 C12 Mo1 C19 155.4(3)
C13 C12 Mo1 C19 -89.2(4)
C17A C12 Mo1 C19 14.4(7)
C17B C12 Mo1 C19 55.5(7)
C11 C12 Mo1 C20 78.1(3)
C13 C12 Mo1 C20 -166.5(3)
C17A C12 Mo1 C20 -63.0(7)
C17B C12 Mo1 C20 -21.9(7)
C11 C12 Mo1 C1 -128.8(3)
C13 C12 Mo1 C1 -13.4(4)
C17A C12 Mo1 C1 90.2(7)
C17B C12 Mo1 C1 131.2(7)
C11 C12 Mo1 C13 -115.4(5)
C17A C12 Mo1 C13 103.6(8)
C17B C12 Mo1 C13 144.6(8)
C13 C12 Mo1 C11 115.4(5)
C17A C12 Mo1 C11 -141.0(8)
C17B C12 Mo1 C11 -100.0(8)
C11 C12 Mo1 C9 -78.4(4)
C13 C12 Mo1 C9 37.0(4)
C17A C12 Mo1 C9 140.6(8)
C17B C12 Mo1 C9 -178.3(8)
C11 C12 Mo1 C10A -31.7(6)
C13 C12 Mo1 C10A 83.7(6)
C17A C12 Mo1 C10A -172.7(9)
C17B C12 Mo1 C10A -131.6(9)
C11 C12 Mo1 C10B -49.9(9)
C13 C12 Mo1 C10B 65.5(9)
C17A C12 Mo1 C10B 169.1(11)
C17B C12 Mo1 C10B -149.9(11)
C11 C12 Mo1 P1 0.1(5)
C13 C12 Mo1 P1 115.5(4)
C17A C12 Mo1 P1 -140.9(7)
C17B C12 Mo1 P1 -99.9(7)
C9 C13 Mo1 C19 -150.2(4)
C12 C13 Mo1 C19 94.7(3)
C18A C13 Mo1 C19 -50.2(7)
C18B C13 Mo1 C19 1.4(6)
C9 C13 Mo1 C20 133.3(4)
C12 C13 Mo1 C20 18.2(5)
C18A C13 Mo1 C20 -126.8(7)
C18B C13 Mo1 C20 -75.1(6)
C9 C13 Mo1 C1 -75.2(4)
C12 C13 Mo1 C1 169.7(3)
C18A C13 Mo1 C1 24.8(7)
C18B C13 Mo1 C1 76.4(6)
C9 C13 Mo1 C12 115.1(5)
C18A C13 Mo1 C12 -145.0(9)
C18B C13 Mo1 C12 -93.4(7)
C9 C13 Mo1 C11 77.6(4)
C12 C13 Mo1 C11 -37.5(3)
C18A C13 Mo1 C11 177.6(8)
C18B C13 Mo1 C11 -130.8(6)
C12 C13 Mo1 C9 -115.1(5)
C18A C13 Mo1 C9 100.0(8)
C18B C13 Mo1 C9 151.6(8)
C9 C13 Mo1 C10A 41.0(5)
C12 C13 Mo1 C10A -74.1(5)
C18A C13 Mo1 C10A 141.0(9)
C18B C13 Mo1 C10A -167.4(8)
C9 C13 Mo1 C10B 25.5(8)
C12 C13 Mo1 C10B -89.5(8)
C18A C13 Mo1 C10B 125.5(11)
C18B C13 Mo1 C10B 177.1(10)
C9 C13 Mo1 P1 -6.2(5)
C12 C13 Mo1 P1 -121.3(3)
C18A C13 Mo1 P1 93.7(7)
C18B C13 Mo1 P1 145.3(5)
C10A C11 Mo1 C19 -153.8(7)
C12 C11 Mo1 C19 -31.7(4)
C16A C11 Mo1 C19 117.1(8)
C16B C11 Mo1 C19 73.1(7)
C10B C11 Mo1 C19 -135.5(9)
C10A C11 Mo1 C20 133.6(8)
C12 C11 Mo1 C20 -104.3(3)
C16A C11 Mo1 C20 44.5(9)
C16B C11 Mo1 C20 0.5(7)
C10B C11 Mo1 C20 151.9(9)
C10A C11 Mo1 C1 -34.2(8)
C12 C11 Mo1 C1 87.8(4)
C16A C11 Mo1 C1 -123.4(8)
C16B C11 Mo1 C1 -167.4(6)
C10B C11 Mo1 C1 -16.0(9)
C10A C11 Mo1 C12 -122.1(8)
C16A C11 Mo1 C12 148.8(10)
C16B C11 Mo1 C12 104.8(8)
C10B C11 Mo1 C12 -103.8(9)
C10A C11 Mo1 C13 -83.9(7)
C12 C11 Mo1 C13 38.2(3)
C16A C11 Mo1 C13 -173.0(9)
C16B C11 Mo1 C13 143.0(8)
C10B C11 Mo1 C13 -65.7(9)
C10A C11 Mo1 C9 -43.3(7)
C12 C11 Mo1 C9 78.7(4)
C16A C11 Mo1 C9 -132.5(9)
C16B C11 Mo1 C9 -176.5(8)
C10B C11 Mo1 C9 -25.1(8)
C12 C11 Mo1 C10A 122.1(8)
C16A C11 Mo1 C10A -89.1(11)
C16B C11 Mo1 C10A -133.1(11)
C10B C11 Mo1 C10A 18.2(8)
C10A C11 Mo1 C10B -18.2(8)
C12 C11 Mo1 C10B 103.8(9)
C16A C11 Mo1 C10B -107.4(12)
C16B C11 Mo1 C10B -151.4(12)
C10A C11 Mo1 P1 58.0(7)
C12 C11 Mo1 P1 -179.9(3)
C16A C11 Mo1 P1 -31.2(9)
C16B C11 Mo1 P1 -75.1(7)
C10B C11 Mo1 P1 76.2(9)
C10B C9 Mo1 C19 161.5(11)
C13 C9 Mo1 C19 36.7(4)
C14B C9 Mo1 C19 -106.6(7)
C10A C9 Mo1 C19 151.8(5)
C14A C9 Mo1 C19 -52.1(8)
C10B C9 Mo1 C20 38.7(13)
C13 C9 Mo1 C20 -86.1(6)
C14B C9 Mo1 C20 130.6(7)
C10A C9 Mo1 C20 29.0(8)
C14A C9 Mo1 C20 -174.8(7)
C10B C9 Mo1 C1 -130.2(12)
C13 C9 Mo1 C1 105.0(4)
C14B C9 Mo1 C1 -38.3(7)
C10A C9 Mo1 C1 -139.9(5)
C14A C9 Mo1 C1 16.2(8)
C10B C9 Mo1 C12 86.1(12)
C13 C9 Mo1 C12 -38.7(3)
C14B C9 Mo1 C12 178.0(8)
C10A C9 Mo1 C12 76.4(5)
C14A C9 Mo1 C12 -127.5(8)
C10B C9 Mo1 C13 124.8(12)
C14B C9 Mo1 C13 -143.4(9)
C10A C9 Mo1 C13 115.1(6)
C14A C9 Mo1 C13 -88.8(9)
C10B C9 Mo1 C11 44.4(11)
C13 C9 Mo1 C11 -80.4(4)
C14B C9 Mo1 C11 136.2(8)
C10A C9 Mo1 C11 34.6(5)
C14A C9 Mo1 C11 -169.2(9)
C10B C9 Mo1 C10A 9.7(12)
C13 C9 Mo1 C10A -115.1(6)
C14B C9 Mo1 C10A 101.6(10)
C14A C9 Mo1 C10A 156.2(10)
C13 C9 Mo1 C10B -124.8(12)
C14B C9 Mo1 C10B 91.8(14)
C10A C9 Mo1 C10B -9.7(12)
C14A C9 Mo1 C10B 146.4(16)
C10B C9 Mo1 P1 -59.0(12)
C13 C9 Mo1 P1 176.2(3)
C14B C9 Mo1 P1 32.8(7)
C10A C9 Mo1 P1 -68.8(5)
C14A C9 Mo1 P1 87.4(8)
C11 C10A Mo1 C19 51.4(14)
C9 C10A Mo1 C19 -61.7(12)
C15A C10A Mo1 C19 -136.3(8)
C11 C10A Mo1 C20 -50.8(7)
C9 C10A Mo1 C20 -163.8(4)
C15A C10A Mo1 C20 121.6(11)
C11 C10A Mo1 C1 158.2(6)
C9 C10A Mo1 C1 45.2(5)
C15A C10A Mo1 C1 -29.5(13)
C11 C10A Mo1 C12 35.3(5)
C9 C10A Mo1 C12 -77.7(5)
C15A C10A Mo1 C12 -152.3(14)
C11 C10A Mo1 C13 77.2(6)
C9 C10A Mo1 C13 -35.9(4)
C15A C10A Mo1 C13 -110.5(13)
C9 C10A Mo1 C11 -113.0(8)
C15A C10A Mo1 C11 172.3(17)
C11 C10A Mo1 C9 113.0(8)
C15A C10A Mo1 C9 -74.6(13)
C11 C10A Mo1 C10B 128(2)
C9 C10A Mo1 C10B 15.0(19)
C15A C10A Mo1 C10B -60(2)
C11 C10A Mo1 P1 -127.9(6)
C9 C10A Mo1 P1 119.0(4)
C15A C10A Mo1 P1 44.4(12)
C9 C10B Mo1 C19 -28.5(19)
C11 C10B Mo1 C19 90.9(13)
C15B C10B Mo1 C19 165.2(5)
C9 C10B Mo1 C20 -155.2(9)
C11 C10B Mo1 C20 -35.9(9)
C15B C10B Mo1 C20 38.5(11)
C9 C10B Mo1 C1 51.0(11)
C11 C10B Mo1 C1 170.3(6)
C15B C10B Mo1 C1 -115.3(10)
C9 C10B Mo1 C12 -78.9(10)
C11 C10B Mo1 C12 40.4(4)
C15B C10B Mo1 C12 114.8(13)
C9 C10B Mo1 C13 -36.2(8)
C11 C10B Mo1 C13 83.2(6)
C15B C10B Mo1 C13 157.5(14)
C9 C10B Mo1 C11 -119.3(13)
C15B C10B Mo1 C11 74.4(13)
C11 C10B Mo1 C9 119.3(13)
C15B C10B Mo1 C9 -166.3(19)
C9 C10B Mo1 C10A -157(3)
C11 C10B Mo1 C10A -37.3(18)
C15B C10B Mo1 C10A 37.0(19)
C9 C10B Mo1 P1 126.0(10)
C11 C10B Mo1 P1 -114.7(6)
C15B C10B Mo1 P1 -40.3(10)
C19 Mo1 P1 C21 117.0(2)
C20 Mo1 P1 C21 -173.9(2)
C1 Mo1 P1 C21 51.9(2)
C12 Mo1 P1 C21 -89.7(3)
C13 Mo1 P1 C21 -23.4(3)
C11 Mo1 P1 C21 -89.7(2)
C9 Mo1 P1 C21 -27.2(3)
C10A Mo1 P1 C21 -63.3(5)
C10B Mo1 P1 C21 -48.0(7)
C19 Mo1 P1 C22 -2.6(2)
C20 Mo1 P1 C22 66.4(2)
C1 Mo1 P1 C22 -67.7(2)
C12 Mo1 P1 C22 150.6(3)
C13 Mo1 P1 C22 -143.1(3)
C11 Mo1 P1 C22 150.7(2)
C9 Mo1 P1 C22 -146.8(3)
C10A Mo1 P1 C22 177.0(5)
C10B Mo1 P1 C22 -167.7(7)
C19 Mo1 P1 C23 -121.4(3)
C20 Mo1 P1 C23 -52.4(3)
C1 Mo1 P1 C23 173.5(3)
C12 Mo1 P1 C23 31.8(4)
C13 Mo1 P1 C23 98.2(4)
C11 Mo1 P1 C23 31.9(3)
C9 Mo1 P1 C23 94.4(3)
C10A Mo1 P1 C23 58.3(5)
C10B Mo1 P1 C23 73.5(7)
